data_2225954
loop_
_publ_author_name
'Mansour, Anissa'
'Belkhiria, Mohamed Salah'
'Daran, Jean-Claude'
'Nasri, Habib'

_publ_section_title
;
 (5,10,15,20-Tetraphenylporphyrinato-\k^4^<i>N</i>)cobalt(II)--18-crown-6
 (1/1)
;
_journal_coeditor_code PV2268
_journal_issue 5
_journal_name_full 'Acta Crystallographica Section E'
_journal_page_first m509
_journal_page_last m510
_journal_paper_doi 10.1107/S1600536810012080
_journal_volume 66
_journal_year 2010
_chemical_formula_iupac '[Co (C44 H28 N4)], C12 H24 O6'
_chemical_formula_moiety 'C44 H28 Co N4, C12 H24 O6'
_chemical_formula_sum 'C56 H52 Co N4 O6'
_chemical_formula_weight 935.95
_chemical_name_systematic
;
(5,10,15,20-Tetraphenylporphyrinato-\k^4^<i>N</i>)cobalt(II)--18-crown-6 (1/1)
;
_space_group_IT_number 2
_symmetry_cell_setting triclinic
_symmetry_space_group_name_Hall '-P 1'
_symmetry_space_group_name_H-M 'P -1'
_atom_sites_solution_hydrogens geom
_atom_sites_solution_primary direct
_atom_sites_solution_secondary difmap
_audit_creation_method SHELXL-97
_cell_angle_alpha 104.327(4)
_cell_angle_beta 105.842(4)
_cell_angle_gamma 108.284(4)
_cell_formula_units_Z 1
_cell_length_a 10.1464(4)
_cell_length_b 11.0890(6)
_cell_length_c 11.7570(5)
_cell_measurement_reflns_used 6796
_cell_measurement_temperature 180
_cell_measurement_theta_max 32.2234
_cell_measurement_theta_min 3.1305
_cell_volume 1125.12(11)
_computing_cell_refinement 'CrysAlis RED (Oxford Diffraction, 2008)'
_computing_data_collection 'CrysAlis CCD (Oxford Diffraction, 2008)'
_computing_data_reduction 'CrysAlis RED (Oxford Diffraction, 2008)'
_computing_molecular_graphics 'ORTEP-3 for Windows (Farrugia, m1997)'
_computing_publication_material 'SHELXL97 (Sheldrick, 2008)'
_computing_structure_refinement 'SHELXL97 (Sheldrick, 2008)'
_computing_structure_solution 'SIR2004 (Burla <i>et al.</i>,  2005)'
_diffrn_ambient_temperature 180
_diffrn_detector_area_resol_mean 8.2632
_diffrn_measured_fraction_theta_full 0.997
_diffrn_measured_fraction_theta_max 0.997
_diffrn_measurement_device_type 'Oxford Diffraction Xcalibur'
_diffrn_measurement_method '\w and \f scans'
_diffrn_radiation_monochromator graphite
_diffrn_radiation_source 'fine-focus sealed tube'
_diffrn_radiation_type MoK\a
_diffrn_radiation_wavelength 0.71073
_diffrn_reflns_av_R_equivalents 0.0188
_diffrn_reflns_av_sigmaI/netI 0.00274
_diffrn_reflns_limit_h_max 12
_diffrn_reflns_limit_h_min -12
_diffrn_reflns_limit_k_max 9
_diffrn_reflns_limit_k_min -13
_diffrn_reflns_limit_l_max 14
_diffrn_reflns_limit_l_min -14
_diffrn_reflns_number 8862
_diffrn_reflns_theta_full 26.37
_diffrn_reflns_theta_max 26.37
_diffrn_reflns_theta_min 3.30
_diffrn_standards_interval_count 0
_diffrn_standards_interval_time 0
_diffrn_standards_number 0
_exptl_absorpt_coefficient_mu 0.441
_exptl_absorpt_correction_T_max 1.00000
_exptl_absorpt_correction_T_min 0.92733
_exptl_absorpt_correction_type multi-scan
_exptl_absorpt_process_details '(CrysAlis RED; Oxford Diffraction, 2008)'
_exptl_crystal_colour 'Dark purple'
_exptl_crystal_density_diffrn 1.381
_exptl_crystal_density_method 'not measured'
_exptl_crystal_description Prism
_exptl_crystal_F_000 491
_exptl_crystal_size_max 0.25
_exptl_crystal_size_mid 0.24
_exptl_crystal_size_min 0.21
_refine_diff_density_max 0.788
_refine_diff_density_min -0.438
_refine_ls_extinction_method none
_refine_ls_goodness_of_fit_ref 1.096
_refine_ls_hydrogen_treatment constr
_refine_ls_matrix_type full
_refine_ls_number_parameters 323
_refine_ls_number_reflns 4589
_refine_ls_number_restraints 30
_refine_ls_restrained_S_all 1.146
_refine_ls_R_factor_all 0.0452
_refine_ls_R_factor_gt 0.0367
_refine_ls_shift/su_max 0.000
_refine_ls_shift/su_mean 0.000
_refine_ls_structure_factor_coef Fsqd
_refine_ls_weighting_details 'calc w=1/[\s^2^(Fo^2^)+(0.05322P)^2^+0.3421P] where P=(Fo^2^+2Fc^2^)/3'
_refine_ls_weighting_scheme calc
_refine_ls_wR_factor_gt 0.0970
_refine_ls_wR_factor_ref 0.1002
_reflns_number_gt 3977
_reflns_number_total 4589
_reflns_threshold_expression I>2\s(I)
_cod_data_source_file pv2268.cif
_cod_data_source_block I
_cod_original_cell_volume 1125.12(9)
_cod_original_formula_sum 'C56 H52 Co N4 O6 '
_cod_database_code 2225954
_cod_database_fobs_code 2225954

loop_
_symmetry_equiv_pos_as_xyz
'x, y, z'
'-x, -y, -z'

loop_
_atom_site_type_symbol
_atom_site_label
_atom_site_fract_x
_atom_site_fract_y
_atom_site_fract_z
_atom_site_U_iso_or_equiv
_atom_site_adp_type
_atom_site_calc_flag
_atom_site_refinement_flags
_atom_site_occupancy
_atom_site_disorder_assembly
_atom_site_disorder_group
Co Co 0.0000 0.5000 0.5000 0.01992(11) Uani d S 1 . .
N N1 -0.10600(16) 0.51602(15) 0.34011(13) 0.0205(3) Uani d . 1 . .
N N2 -0.19511(16) 0.39511(15) 0.50211(13) 0.0202(3) Uani d . 1 . .
C C1 -0.04208(19) 0.58671(18) 0.27400(16) 0.0207(4) Uani d . 1 . .
C C2 -0.1554(2) 0.57948(19) 0.16553(17) 0.0250(4) Uani d . 1 . .
H H2 -0.1398 0.6187 0.1064 0.030 Uiso calc R 1 . .
C C3 -0.2885(2) 0.50553(19) 0.16529(17) 0.0256(4) Uani d . 1 . .
H H3 -0.3826 0.4838 0.1059 0.031 Uiso calc R 1 . .
C C4 -0.25852(19) 0.46615(18) 0.27385(16) 0.0213(4) Uani d . 1 . .
C C5 -0.36903(19) 0.39375(18) 0.30882(16) 0.0217(4) Uani d . 1 . .
C C6 -0.33699(19) 0.36035(18) 0.41648(16) 0.0216(4) Uani d . 1 . .
C C7 -0.4490(2) 0.2741(2) 0.44746(18) 0.0268(4) Uani d . 1 . .
H H7 -0.5525 0.2383 0.4042 0.032 Uiso calc R 1 . .
C C8 -0.3764(2) 0.2551(2) 0.55053(18) 0.0276(4) Uani d . 1 . .
H H8 -0.4199 0.2024 0.5917 0.033 Uiso calc R 1 . .
C C9 -0.21943(19) 0.33090(18) 0.58552(16) 0.0217(4) Uani d . 1 . .
C C10 0.1099(2) 0.66163(18) 0.30894(16) 0.0213(4) Uani d . 1 . .
C C11 0.15851(19) 0.74003(18) 0.23032(16) 0.0224(4) Uani d . 1 . .
C C12 0.1820(2) 0.6798(2) 0.12439(18) 0.0293(4) Uani d . 1 . .
H H12 0.1656 0.5883 0.1003 0.035 Uiso calc R 1 . .
C C13 0.2294(2) 0.7541(2) 0.05387(19) 0.0339(5) Uani d . 1 . .
H H13 0.2456 0.7125 -0.0169 0.041 Uiso calc R 1 . .
C C14 0.2529(2) 0.8891(2) 0.08771(19) 0.0322(4) Uani d . 1 . .
H H14 0.2848 0.9390 0.0401 0.039 Uiso calc R 1 . .
C C15 0.2289(3) 0.9494(2) 0.1922(2) 0.0387(5) Uani d . 1 . .
H H15 0.2439 1.0406 0.2153 0.046 Uiso calc R 1 . .
C C16 0.1824(3) 0.8759(2) 0.26378(19) 0.0347(5) Uani d . 1 . .
H H16 0.1672 0.9181 0.3349 0.042 Uiso calc R 1 . .
C C17 -0.52953(19) 0.34897(18) 0.22752(17) 0.0229(4) Uani d . 1 . .
C C18 -0.5921(2) 0.2539(2) 0.10469(18) 0.0277(4) Uani d . 1 . .
H H18 -0.5327 0.2183 0.0722 0.033 Uiso calc R 1 . .
C C19 -0.7417(2) 0.2114(2) 0.03001(19) 0.0346(5) Uani d . 1 . .
H H19 -0.7823 0.1476 -0.0522 0.042 Uiso calc R 1 . .
C C20 -0.8304(2) 0.2635(2) 0.0775(2) 0.0371(5) Uani d . 1 . .
H H20 -0.9312 0.2343 0.0279 0.045 Uiso calc R 1 . .
C C21 -0.7694(2) 0.3590(2) 0.1985(2) 0.0372(5) Uani d . 1 . .
H H21 -0.8289 0.3949 0.2304 0.045 Uiso calc R 1 . .
C C22 -0.6198(2) 0.4018(2) 0.27297(19) 0.0308(4) Uani d . 1 . .
H H22 -0.5793 0.4668 0.3545 0.037 Uiso calc R 1 . .
O O1 1.00507(17) 0.72687(17) 0.61845(14) 0.0415(4) Uani d . 1 . .
O O2 0.7723(2) 0.8744(2) 0.46275(19) 0.0633(5) Uani d U 1 . .
O O3 0.75479(18) 0.98421(16) 0.26483(16) 0.0438(4) Uani d . 1 A .
C C23 1.1145(3) 0.8022(2) 0.7438(2) 0.0399(5) Uani d . 1 . .
H H23A 1.1340 0.7388 0.7828 0.048 Uiso calc R 1 . .
H H23B 1.0739 0.8534 0.7930 0.048 Uiso calc R 1 . .
C C24A 0.8779(5) 0.7518(5) 0.5733(4) 0.0333(11) Uani d P 0.565(7) A 1
H H24A 0.8463 0.7817 0.6419 0.040 Uiso calc PR 0.565(7) A 1
H H24B 0.7962 0.6691 0.5084 0.040 Uiso calc PR 0.565(7) A 1
C C25A 0.9181(5) 0.8618(5) 0.5181(5) 0.0465(14) Uani d P 0.565(7) A 1
H H25A 0.9936 0.9474 0.5837 0.056 Uiso calc PR 0.565(7) A 1
H H25B 0.9557 0.8353 0.4528 0.056 Uiso calc PR 0.565(7) A 1
C C24B 0.9331(11) 0.8256(10) 0.5946(9) 0.071(2) Uani d PU 0.435(7) A 2
H H24C 0.9026 0.8563 0.6639 0.085 Uiso calc PR 0.435(7) A 2
H H24D 1.0063 0.9049 0.5921 0.085 Uiso calc PR 0.435(7) A 2
C C25B 0.8162(10) 0.7669(8) 0.4875(8) 0.075(3) Uani d PU 0.435(7) A 2
H H25C 0.7347 0.6982 0.4942 0.089 Uiso calc PR 0.435(7) A 2
H H25D 0.8415 0.7234 0.4193 0.089 Uiso calc PR 0.435(7) A 2
C C26 0.6814(3) 0.8027(2) 0.3354(3) 0.0493(6) Uani d . 1 A .
H H26A 0.5947 0.7262 0.3264 0.059 Uiso calc R 1 . .
H H26B 0.7366 0.7676 0.2905 0.059 Uiso calc R 1 . .
C C27 0.6318(3) 0.8965(3) 0.2809(2) 0.0465(6) Uani d . 1 . .
H H27A 0.5481 0.8445 0.1998 0.056 Uiso calc R 1 A .
H H27B 0.5997 0.9493 0.3378 0.056 Uiso calc R 1 . .
C C28 0.7410(3) 1.1016(2) 0.2499(2) 0.0396(5) Uani d . 1 . .
H H28A 0.7135 1.1454 0.3164 0.048 Uiso calc R 1 A .
H H28B 0.6623 1.0768 0.1687 0.048 Uiso calc R 1 . .

loop_
_atom_site_aniso_label
_atom_site_aniso_U_11
_atom_site_aniso_U_22
_atom_site_aniso_U_33
_atom_site_aniso_U_12
_atom_site_aniso_U_13
_atom_site_aniso_U_23
Co 0.01575(17) 0.0281(2) 0.01649(18) 0.00707(14) 0.00525(13) 0.01245(14)
N1 0.0169(7) 0.0242(8) 0.0186(7) 0.0062(6) 0.0053(6) 0.0095(6)
N2 0.0202(7) 0.0235(8) 0.0168(7) 0.0083(6) 0.0053(6) 0.0097(6)
C1 0.0227(9) 0.0237(9) 0.0171(8) 0.0096(7) 0.0075(7) 0.0100(7)
C2 0.0272(9) 0.0296(10) 0.0191(9) 0.0111(8) 0.0067(7) 0.0136(8)
C3 0.0230(9) 0.0310(10) 0.0207(9) 0.0104(8) 0.0037(7) 0.0120(8)
C4 0.0204(8) 0.0243(9) 0.0177(8) 0.0092(7) 0.0043(7) 0.0086(7)
C5 0.0185(8) 0.0234(9) 0.0194(8) 0.0072(7) 0.0039(7) 0.0073(7)
C6 0.0173(8) 0.0242(9) 0.0199(9) 0.0063(7) 0.0050(7) 0.0077(7)
C7 0.0176(8) 0.0329(10) 0.0262(9) 0.0054(8) 0.0068(7) 0.0132(8)
C8 0.0220(9) 0.0337(10) 0.0260(9) 0.0057(8) 0.0097(8) 0.0161(8)
C9 0.0201(8) 0.0248(9) 0.0199(9) 0.0070(7) 0.0084(7) 0.0098(7)
C10 0.0244(9) 0.0231(9) 0.0187(8) 0.0094(7) 0.0095(7) 0.0100(7)
C11 0.0193(8) 0.0274(9) 0.0194(8) 0.0066(7) 0.0056(7) 0.0124(7)
C12 0.0378(11) 0.0312(10) 0.0279(10) 0.0178(9) 0.0161(8) 0.0163(8)
C13 0.0407(12) 0.0461(13) 0.0285(10) 0.0223(10) 0.0206(9) 0.0215(10)
C14 0.0288(10) 0.0374(11) 0.0275(10) 0.0053(9) 0.0080(8) 0.0211(9)
C15 0.0509(13) 0.0244(10) 0.0315(11) 0.0065(9) 0.0108(10) 0.0123(9)
C16 0.0486(12) 0.0299(11) 0.0245(10) 0.0126(9) 0.0159(9) 0.0103(8)
C17 0.0196(8) 0.0249(9) 0.0233(9) 0.0071(7) 0.0049(7) 0.0138(8)
C18 0.0258(9) 0.0305(10) 0.0242(9) 0.0102(8) 0.0063(8) 0.0113(8)
C19 0.0292(10) 0.0346(11) 0.0259(10) 0.0033(9) -0.0010(8) 0.0139(9)
C20 0.0183(9) 0.0468(13) 0.0425(12) 0.0075(9) 0.0014(8) 0.0290(11)
C21 0.0258(10) 0.0482(13) 0.0492(13) 0.0203(10) 0.0163(9) 0.0272(11)
C22 0.0269(10) 0.0347(11) 0.0297(10) 0.0121(8) 0.0093(8) 0.0122(9)
O1 0.0360(8) 0.0523(10) 0.0342(8) 0.0179(7) 0.0067(7) 0.0202(7)
O2 0.0793(12) 0.0724(11) 0.0566(10) 0.0555(10) 0.0198(9) 0.0282(9)
O3 0.0461(9) 0.0420(9) 0.0594(11) 0.0225(8) 0.0307(8) 0.0269(8)
C23 0.0528(14) 0.0367(12) 0.0284(11) 0.0177(11) 0.0121(10) 0.0137(9)
C24A 0.032(2) 0.036(2) 0.035(2) 0.0101(18) 0.0153(17) 0.0186(18)
C25A 0.034(2) 0.042(3) 0.051(3) 0.0053(19) 0.0043(19) 0.024(2)
C24B 0.070(3) 0.066(3) 0.075(3) 0.030(2) 0.0147(19) 0.035(2)
C25B 0.074(3) 0.068(3) 0.080(3) 0.035(2) 0.0159(19) 0.032(2)
C26 0.0573(15) 0.0349(13) 0.0629(17) 0.0176(11) 0.0343(13) 0.0181(12)
C27 0.0293(11) 0.0565(15) 0.0486(14) 0.0107(10) 0.0121(10) 0.0230(12)
C28 0.0430(13) 0.0389(12) 0.0328(11) 0.0201(10) 0.0071(10) 0.0104(10)

loop_
_atom_type_symbol
_atom_type_description
_atom_type_scat_dispersion_real
_atom_type_scat_dispersion_imag
_atom_type_scat_source
C C 0.0033 0.0016 'International Tables Vol C Tables 4.2.6.8 and 6.1.1.4'
H H 0.0000 0.0000 'International Tables Vol C Tables 4.2.6.8 and 6.1.1.4'
Co Co 0.3494 0.9721 'International Tables Vol C Tables 4.2.6.8 and 6.1.1.4'
Na Na 0.0362 0.0249 'International Tables Vol C Tables 4.2.6.8 and 6.1.1.4'
N N 0.0061 0.0033 'International Tables Vol C Tables 4.2.6.8 and 6.1.1.4'
O O 0.0106 0.0060 'International Tables Vol C Tables 4.2.6.8 and 6.1.1.4'

loop_
_geom_angle_atom_site_label_1
_geom_angle_atom_site_label_2
_geom_angle_atom_site_label_3
_geom_angle_site_symmetry_1
_geom_angle_site_symmetry_3
_geom_angle
_geom_angle_publ_flag
N2 Co N2 . 2_566 180.0 ?
N2 Co N1 . 2_566 90.63(6) ?
N2 Co N1 2_566 2_566 89.37(6) ?
N2 Co N1 . . 89.37(6) ?
N2 Co N1 2_566 . 90.63(6) ?
N1 Co N1 2_566 . 180.0 ?
C1 N1 C4 . . 104.78(14) ?
C1 N1 Co . . 126.92(12) ?
C4 N1 Co . . 128.22(12) ?
C9 N2 C6 . . 104.48(14) ?
C9 N2 Co . . 126.91(12) ?
C6 N2 Co . . 128.44(12) ?
N1 C1 C10 . . 125.90(16) ?
N1 C1 C2 . . 110.67(15) ?
C10 C1 C2 . . 123.35(16) ?
C3 C2 C1 . . 107.06(16) ?
C3 C2 H2 . . 126.5 ?
C1 C2 H2 . . 126.5 ?
C2 C3 C4 . . 107.11(16) ?
C2 C3 H3 . . 126.4 ?
C4 C3 H3 . . 126.4 ?
N1 C4 C5 . . 125.58(16) ?
N1 C4 C3 . . 110.38(15) ?
C5 C4 C3 . . 123.97(16) ?
C4 C5 C6 . . 122.88(16) ?
C4 C5 C17 . . 118.89(16) ?
C6 C5 C17 . . 118.23(16) ?
N2 C6 C5 . . 125.50(16) ?
N2 C6 C7 . . 110.62(15) ?
C5 C6 C7 . . 123.69(16) ?
C8 C7 C6 . . 106.93(16) ?
C8 C7 H7 . . 126.5 ?
C6 C7 H7 . . 126.5 ?
C7 C8 C9 . . 107.22(16) ?
C7 C8 H8 . . 126.4 ?
C9 C8 H8 . . 126.4 ?
N2 C9 C10 . 2_566 126.03(16) ?
N2 C9 C8 . . 110.74(15) ?
C10 C9 C8 2_566 . 123.23(16) ?
C1 C10 C9 . 2_566 123.25(16) ?
C1 C10 C11 . . 118.58(15) ?
C9 C10 C11 2_566 . 118.16(16) ?
C12 C11 C16 . . 118.63(17) ?
C12 C11 C10 . . 121.28(17) ?
C16 C11 C10 . . 120.09(17) ?
C11 C12 C13 . . 120.67(18) ?
C11 C12 H12 . . 119.7 ?
C13 C12 H12 . . 119.7 ?
C14 C13 C12 . . 120.34(19) ?
C14 C13 H13 . . 119.8 ?
C12 C13 H13 . . 119.8 ?
C15 C14 C13 . . 119.39(18) ?
C15 C14 H14 . . 120.3 ?
C13 C14 H14 . . 120.3 ?
C14 C15 C16 . . 120.54(19) ?
C14 C15 H15 . . 119.7 ?
C16 C15 H15 . . 119.7 ?
C11 C16 C15 . . 120.43(19) ?
C11 C16 H16 . . 119.8 ?
C15 C16 H16 . . 119.8 ?
C22 C17 C18 . . 118.42(17) ?
C22 C17 C5 . . 120.57(17) ?
C18 C17 C5 . . 121.01(17) ?
C19 C18 C17 . . 120.81(19) ?
C19 C18 H18 . . 119.6 ?
C17 C18 H18 . . 119.6 ?
C20 C19 C18 . . 119.9(2) ?
C20 C19 H19 . . 120.0 ?
C18 C19 H19 . . 120.0 ?
C21 C20 C19 . . 119.82(18) ?
C21 C20 H20 . . 120.1 ?
C19 C20 H20 . . 120.1 ?
C20 C21 C22 . . 120.2(2) ?
C20 C21 H21 . . 119.9 ?
C22 C21 H21 . . 119.9 ?
C21 C22 C17 . . 120.75(19) ?
C21 C22 H22 . . 119.6 ?
C17 C22 H22 . . 119.6 ?
C24A O1 C23 . . 122.1(2) ?
C23 O1 C24B . . 102.2(4) ?
C26 O2 C25B . . 97.5(4) ?
C26 O2 C25A . . 120.3(3) ?
C28 O3 C27 . . 114.26(18) ?
O1 C23 C28 . 2_776 113.86(18) ?
O1 C23 H23A . . 108.8 ?
C28 C23 H23A 2_776 . 108.8 ?
O1 C23 H23B . . 108.8 ?
C28 C23 H23B 2_776 . 108.8 ?
H23A C23 H23B . . 107.7 ?
O1 C24A C25A . . 107.9(3) ?
O1 C24A H24A . . 110.1 ?
C25A C24A H24A . . 110.1 ?
O1 C24A H24B . . 110.1 ?
C25A C24A H24B . . 110.1 ?
H24A C24A H24B . . 108.4 ?
O2 C25A C24A . . 104.3(3) ?
O2 C25A H25A . . 110.9 ?
C24A C25A H25A . . 110.9 ?
O2 C25A H25B . . 110.9 ?
C24A C25A H25B . . 110.9 ?
H25A C25A H25B . . 108.9 ?
C25B C24B O1 . . 111.0(8) ?
C25B C24B H24C . . 109.4 ?
O1 C24B H24C . . 109.4 ?
C25B C24B H24D . . 109.4 ?
O1 C24B H24D . . 109.4 ?
H24C C24B H24D . . 108.0 ?
C24B C25B O2 . . 106.7(7) ?
C24B C25B H25C . . 110.4 ?
O2 C25B H25C . . 110.4 ?
C24B C25B H25D . . 110.4 ?
O2 C25B H25D . . 110.4 ?
H25C C25B H25D . . 108.6 ?
O2 C26 C27 . . 108.8(2) ?
O2 C26 H26A . . 109.9 ?
C27 C26 H26A . . 109.9 ?
O2 C26 H26B . . 109.9 ?
C27 C26 H26B . . 109.9 ?
H26A C26 H26B . . 108.3 ?
O3 C27 C26 . . 107.81(19) ?
O3 C27 H27A . . 110.1 ?
C26 C27 H27A . . 110.1 ?
O3 C27 H27B . . 110.1 ?
C26 C27 H27B . . 110.1 ?
H27A C27 H27B . . 108.5 ?
O3 C28 C23 . 2_776 110.08(18) ?
O3 C28 H28A . . 109.6 ?
C23 C28 H28A 2_776 . 109.6 ?
O3 C28 H28B . . 109.6 ?
C23 C28 H28B 2_776 . 109.6 ?
H28A C28 H28B . . 108.2 ?

loop_
_geom_bond_atom_site_label_1
_geom_bond_atom_site_label_2
_geom_bond_site_symmetry_2
_geom_bond_distance
_geom_bond_publ_flag
Co N2 . 1.9669(14) ?
Co N2 2_566 1.9669(14) ?
Co N1 2_566 1.9757(14) ?
Co N1 . 1.9757(14) ?
N1 C1 . 1.377(2) ?
N1 C4 . 1.378(2) ?
N2 C9 . 1.377(2) ?
N2 C6 . 1.379(2) ?
C1 C10 . 1.385(2) ?
C1 C2 . 1.430(2) ?
C2 C3 . 1.341(3) ?
C2 H2 . 0.9300 ?
C3 C4 . 1.435(2) ?
C3 H3 . 0.9300 ?
C4 C5 . 1.386(2) ?
C5 C6 . 1.388(2) ?
C5 C17 . 1.490(2) ?
C6 C7 . 1.434(2) ?
C7 C8 . 1.339(3) ?
C7 H7 . 0.9300 ?
C8 C9 . 1.429(2) ?
C8 H8 . 0.9300 ?
C9 C10 2_566 1.386(2) ?
C10 C9 2_566 1.386(2) ?
C10 C11 . 1.494(2) ?
C11 C12 . 1.380(3) ?
C11 C16 . 1.381(3) ?
C12 C13 . 1.380(3) ?
C12 H12 . 0.9300 ?
C13 C14 . 1.373(3) ?
C13 H13 . 0.9300 ?
C14 C15 . 1.370(3) ?
C14 H14 . 0.9300 ?
C15 C16 . 1.382(3) ?
C15 H15 . 0.9300 ?
C16 H16 . 0.9300 ?
C17 C22 . 1.384(3) ?
C17 C18 . 1.388(3) ?
C18 C19 . 1.385(3) ?
C18 H18 . 0.9300 ?
C19 C20 . 1.377(3) ?
C19 H19 . 0.9300 ?
C20 C21 . 1.375(3) ?
C20 H20 . 0.9300 ?
C21 C22 . 1.383(3) ?
C21 H21 . 0.9300 ?
C22 H22 . 0.9300 ?
O1 C24A . 1.394(4) ?
O1 C23 . 1.420(3) ?
O1 C24B . 1.534(8) ?
O2 C26 . 1.385(3) ?
O2 C25B . 1.462(7) ?
O2 C25A . 1.510(5) ?
O3 C28 . 1.399(3) ?
O3 C27 . 1.413(3) ?
C23 C28 2_776 1.488(3) ?
C23 H23A . 0.9700 ?
C23 H23B . 0.9700 ?
C24A C25A . 1.517(6) ?
C24A H24A . 0.9700 ?
C24A H24B . 0.9700 ?
C25A H25A . 0.9700 ?
C25A H25B . 0.9700 ?
C24B C25B . 1.308(12) ?
C24B H24C . 0.9700 ?
C24B H24D . 0.9700 ?
C25B H25C . 0.9700 ?
C25B H25D . 0.9700 ?
C26 C27 . 1.493(3) ?
C26 H26A . 0.9700 ?
C26 H26B . 0.9700 ?
C27 H27A . 0.9700 ?
C27 H27B . 0.9700 ?
C28 C23 2_776 1.488(3) ?
C28 H28A . 0.9700 ?
C28 H28B . 0.9700 ?
